data_4080025
loop_
_publ_author_name
'Pienkos, Jared A.'
'Zottig, Victor E.'
'Iovan, Diana A.'
'Li, Mengxun'
'Harrison, Daniel P.'
'Sabat, Michal'
'Salomon, Rebecca J.'
'Strausberg, Laura'
'Teran, Victor A.'
'Myers, William H.'
'Harman, W. Dean'

_publ_section_title
;
 Friedel--Crafts Ring-Coupling Reactions Promoted by Tungsten
 Dearomatization Agent
;
_journal_issue 2
_journal_name_full Organometallics
_journal_page_first 691
_journal_paper_doi 10.1021/om3012008
_journal_volume 32
_journal_year 2013
_chemical_formula_sum 'C23 H31 B Cl3 N8 O2 P W'
_chemical_formula_weight 783.54
_chemical_name_systematic
; 
 ? 
;
_space_group_IT_number 14
_symmetry_cell_setting monoclinic
_symmetry_space_group_name_Hall '-P 2yn'
_symmetry_space_group_name_H-M 'P 1 21/n 1'
_atom_sites_solution_hydrogens geom
_atom_sites_solution_primary direct
_atom_sites_solution_secondary difmap
_audit_creation_method SHELXL-97
_cell_angle_alpha 90.00
_cell_angle_beta 105.310(1)
_cell_angle_gamma 90.00
_cell_formula_units_Z 4
_cell_length_a 10.2049(2)
_cell_length_b 20.5939(3)
_cell_length_c 14.9130(2)
_cell_measurement_reflns_used 9858
_cell_measurement_temperature 153(2)
_cell_measurement_theta_max 36.11
_cell_measurement_theta_min 2.29
_cell_volume 3022.87(9)
_computing_cell_refinement 'Bruker SAINT'
_computing_data_collection 'Bruker APEX2'
_computing_data_reduction 'Bruker SAINT'
_computing_molecular_graphics 'Bruker SHELXTL'
_computing_publication_material 'Bruker SHELXTL'
_computing_structure_refinement 'SHELXL-97 (Sheldrick, 2008)'
_computing_structure_solution 'SHELXS-97 (Sheldrick, 2008)'
_diffrn_ambient_temperature 153(2)
_diffrn_measured_fraction_theta_full 0.983
_diffrn_measured_fraction_theta_max 0.983
_diffrn_measurement_device_type 'Bruker APEX-II CCD'
_diffrn_measurement_method '\f and \w scans'
_diffrn_radiation_monochromator graphite
_diffrn_radiation_source 'fine-focus sealed tube'
_diffrn_radiation_type MoK\a
_diffrn_radiation_wavelength 0.71073
_diffrn_reflns_av_R_equivalents 0.0197
_diffrn_reflns_av_sigmaI/netI 0.0182
_diffrn_reflns_limit_h_max 17
_diffrn_reflns_limit_h_min -16
_diffrn_reflns_limit_k_max 34
_diffrn_reflns_limit_k_min -33
_diffrn_reflns_limit_l_max 24
_diffrn_reflns_limit_l_min -21
_diffrn_reflns_number 33876
_diffrn_reflns_theta_full 36.33
_diffrn_reflns_theta_max 36.33
_diffrn_reflns_theta_min 1.73
_exptl_absorpt_coefficient_mu 4.176
_exptl_absorpt_correction_T_max 0.4098
_exptl_absorpt_correction_T_min 0.2730
_exptl_absorpt_correction_type empirical
_exptl_absorpt_process_details 'Bruker SADABS'
_exptl_crystal_colour yellow
_exptl_crystal_density_diffrn 1.722
_exptl_crystal_density_meas ?
_exptl_crystal_density_method 'not measured'
_exptl_crystal_description block
_exptl_crystal_F_000 1544
_exptl_crystal_size_max 0.42
_exptl_crystal_size_mid 0.28
_exptl_crystal_size_min 0.26
_refine_diff_density_max 1.753
_refine_diff_density_min -2.516
_refine_diff_density_rms 0.116
_refine_ls_extinction_coef 0
_refine_ls_extinction_method none
_refine_ls_goodness_of_fit_ref 0.981
_refine_ls_hydrogen_treatment mixed
_refine_ls_matrix_type full
_refine_ls_number_parameters 371
_refine_ls_number_reflns 9574
_refine_ls_number_restraints 0
_refine_ls_restrained_S_all 0.981
_refine_ls_R_factor_all 0.0259
_refine_ls_R_factor_gt 0.0239
_refine_ls_shift/su_max 0.001
_refine_ls_shift/su_mean 0.000
_refine_ls_structure_factor_coef Fsqd
_refine_ls_weighting_details 'calc w=1/[\s^2^(Fo^2^)+(0.1000P)^2^+0.0000P] where P=(Fo^2^+2Fc^2^)/3'
_refine_ls_weighting_scheme calc
_refine_ls_wR_factor_gt 0.0973
_refine_ls_wR_factor_ref 0.1000
_reflns_number_gt 8930
_reflns_number_total 14531
_reflns_threshold_expression >2sigma(I)
_cod_data_source_file om3012008_si_002.cif
_cod_data_source_block C23H31BN8O2PCl3W
_cod_depositor_comments
;
The following automatic conversions were performed:

'_symmetry_cell_setting' value 'Monoclinic' changed to 'monoclinic'
according to /home/saulius/struct/CIF-dictionaries/cif_core.dic
dictionary named 'cif_core.dic' version 2.4.2 from 2011-04-26.

Automatic conversion script
Id: cif_fix_values 1891 2012-01-12 08:04:46Z andrius 

The following automatic conversions were performed:

'_exptl_crystal_density_meas' value 'not measured' was changed to '?'
- the value is perceived as not measured.

Automatic conversion script
Id: cif_fix_values 3008 2015-01-20 13:52:24Z robertas 
;
_cod_original_cell_volume 3022.83(8)
_cod_original_sg_symbol_H-M P2(1)/n
_cod_database_code 4080025

loop_
_symmetry_equiv_pos_as_xyz
'x, y, z'
'-x+1/2, y+1/2, -z+1/2'
'-x, -y, -z'
'x-1/2, -y-1/2, z-1/2'

loop_
_atom_site_label
_atom_site_type_symbol
_atom_site_fract_x
_atom_site_fract_y
_atom_site_fract_z
_atom_site_U_iso_or_equiv
_atom_site_adp_type
_atom_site_occupancy
_atom_site_symmetry_multiplicity
_atom_site_calc_flag
_atom_site_refinement_flags
W W 0.626684(8) 0.824283(4) 0.588627(5) 0.01170(5) Uani 1 1 d .
P1 P 0.59103(6) 0.74162(3) 0.46029(4) 0.01715(11) Uani 1 1 d .
Cl1 Cl 0.56618(18) 0.47567(8) 0.3605(2) 0.1303(9) Uani 1 1 d .
Cl2 Cl 0.6418(2) 0.57729(6) 0.25546(7) 0.1025(7) Uani 1 1 d .
Cl3 Cl 0.81234(11) 0.54375(4) 0.43621(6) 0.0487(2) Uani 1 1 d .
O1 O 0.6792(2) 1.01152(9) 0.65083(13) 0.0276(4) Uani 1 1 d .
O2 O 0.9284(2) 0.82257(9) 0.61881(19) 0.0317(5) Uani 1 1 d .
N1 N 0.5266(2) 0.93781(10) 0.26838(14) 0.0230(4) Uani 1 1 d .
N2 N 0.4021(2) 0.81725(10) 0.57117(16) 0.0172(4) Uani 1 1 d .
N3 N 0.3524(2) 0.79438(10) 0.64135(14) 0.0202(4) Uani 1 1 d .
N4 N 0.63770(19) 0.73474(9) 0.67009(13) 0.0175(3) Uani 1 1 d .
N5 N 0.5458(2) 0.72133(10) 0.71920(14) 0.0213(4) Uani 1 1 d .
N6 N 0.6279(2) 0.85991(9) 0.72828(13) 0.0180(3) Uani 1 1 d .
N7 N 0.5417(2) 0.83346(11) 0.77509(15) 0.0220(4) Uani 1 1 d .
N8 N 0.8059(2) 0.82484(8) 0.60647(17) 0.0166(4) Uani 1 1 d .
C1 C 0.6896(2) 0.97356(10) 0.58818(16) 0.0197(4) Uani 1 1 d .
C2 C 0.8129(2) 0.97607(11) 0.55027(18) 0.0230(4) Uani 1 1 d .
H2A H 0.8761 0.9404 0.5774 0.028 Uiso 1 1 calc R
H2B H 0.8610 1.0179 0.5673 0.028 Uiso 1 1 calc R
C3 C 0.7674(3) 0.96918(12) 0.44443(18) 0.0234(4) Uani 1 1 d .
H3A H 0.8476 0.9734 0.4192 0.028 Uiso 1 1 calc R
H3B H 0.7037 1.0048 0.4182 0.028 Uiso 1 1 calc R
C4 C 0.6976(2) 0.90362(11) 0.41363(16) 0.0190(4) Uani 1 1 d .
H4 H 0.7681 0.8687 0.4302 0.023 Uiso 1 1 calc R
C5 C 0.5869(2) 0.88924(10) 0.46526(15) 0.0152(4) Uani 1 1 d .
C6 C 0.5842(2) 0.92751(10) 0.54718(15) 0.0170(4) Uani 1 1 d .
C7 C 0.6387(2) 0.90241(11) 0.31112(16) 0.0203(4) Uani 1 1 d .
C8 C 0.4924(3) 0.92701(14) 0.17460(17) 0.0303(5) Uani 1 1 d .
H8 H 0.4175 0.9457 0.1302 0.036 Uiso 1 1 calc R
C9 C 0.5847(3) 0.88477(15) 0.15598(19) 0.0340(6) Uani 1 1 d .
H9 H 0.5855 0.8685 0.0965 0.041 Uiso 1 1 calc R
C10 C 0.6797(3) 0.86946(12) 0.24201(18) 0.0285(5) Uani 1 1 d .
H10 H 0.7567 0.8419 0.2505 0.034 Uiso 1 1 calc R
C11 C 0.2167(3) 0.79534(14) 0.61658(18) 0.0274(5) Uani 1 1 d .
H11 H 0.1596 0.7817 0.6540 0.033 Uiso 1 1 calc R
C12 C 0.1732(3) 0.81988(15) 0.5263(3) 0.0360(7) Uani 1 1 d .
H12 H 0.0825 0.8261 0.4899 0.043 Uiso 1 1 calc R
C13 C 0.2929(3) 0.83312(14) 0.5019(2) 0.0266(5) Uani 1 1 d .
H13 H 0.2970 0.8510 0.4440 0.032 Uiso 1 1 calc R
C14 C 0.5766(3) 0.66338(14) 0.7616(2) 0.0274(5) Uani 1 1 d .
H14 H 0.5275 0.6429 0.7997 0.033 Uiso 1 1 calc R
C15 C 0.6901(3) 0.63856(12) 0.74109(18) 0.0284(5) Uani 1 1 d .
H15 H 0.7345 0.5986 0.7613 0.034 Uiso 1 1 calc R
C16 C 0.7257(3) 0.68479(12) 0.6843(2) 0.0213(5) Uani 1 1 d .
H16 H 0.8015 0.6817 0.6589 0.026 Uiso 1 1 calc R
C17 C 0.5716(3) 0.85843(14) 0.86199(17) 0.0305(5) Uani 1 1 d .
H17 H 0.5268 0.8479 0.9084 0.037 Uiso 1 1 calc R
C18 C 0.6770(3) 0.90129(14) 0.87207(18) 0.0315(6) Uani 1 1 d .
H18 H 0.7192 0.9260 0.9257 0.038 Uiso 1 1 calc R
C19 C 0.7095(3) 0.90104(12) 0.78721(16) 0.0236(4) Uani 1 1 d .
H19 H 0.7792 0.9263 0.7731 0.028 Uiso 1 1 calc R
C20 C 0.7497(3) 0.71984(14) 0.4342(2) 0.0322(6) Uani 1 1 d .
H20A H 0.7310 0.6899 0.3812 0.048 Uiso 1 1 calc R
H20B H 0.8100 0.6987 0.4885 0.048 Uiso 1 1 calc R
H20C H 0.7935 0.7591 0.4189 0.048 Uiso 1 1 calc R
C21 C 0.4780(3) 0.75807(13) 0.34663(17) 0.0307(5) Uani 1 1 d .
H21A H 0.5144 0.7941 0.3176 0.046 Uiso 1 1 calc R
H21B H 0.3880 0.7698 0.3533 0.046 Uiso 1 1 calc R
H21C H 0.4706 0.7193 0.3076 0.046 Uiso 1 1 calc R
C22 C 0.5204(4) 0.66424(14) 0.4830(2) 0.0315(6) Uani 1 1 d .
H22A H 0.4375 0.6718 0.5029 0.047 Uiso 1 1 calc R
H22B H 0.5869 0.6412 0.5321 0.047 Uiso 1 1 calc R
H22C H 0.4986 0.6380 0.4262 0.047 Uiso 1 1 calc R
C23 C 0.7018(4) 0.51472(15) 0.3342(2) 0.0465(9) Uani 1 1 d .
H23 H 0.7516 0.4827 0.3049 0.056 Uiso 1 1 calc R
B1 B 0.4502(3) 0.77538(14) 0.73476(18) 0.0221(5) Uani 1 1 d .
H1B H 0.396(3) 0.7560(15) 0.7768(19) 0.018(7) Uiso 1 1 d .
H1N H 0.475(4) 0.9580(19) 0.303(3) 0.041(10) Uiso 1 1 d .
H5 H 0.488(3) 0.8788(14) 0.424(2) 0.020(7) Uiso 1 1 d .
H6 H 0.500(3) 0.9325(14) 0.5583(19) 0.014(6) Uiso 1 1 d .

loop_
_atom_site_aniso_label
_atom_site_aniso_U_11
_atom_site_aniso_U_22
_atom_site_aniso_U_33
_atom_site_aniso_U_23
_atom_site_aniso_U_13
_atom_site_aniso_U_12
W 0.01077(7) 0.01216(7) 0.01243(7) -0.00065(2) 0.00350(4) 0.00093(2)
P1 0.0206(3) 0.0159(2) 0.0153(2) -0.00247(19) 0.0053(2) -0.00149(19)
Cl1 0.0693(9) 0.0795(10) 0.237(3) -0.0171(13) 0.0321(13) -0.0380(8)
Cl2 0.1944(18) 0.0441(5) 0.0367(5) -0.0076(4) -0.0263(7) 0.0351(7)
Cl3 0.0628(5) 0.0408(4) 0.0352(4) -0.0025(3) -0.0001(4) -0.0030(4)
O1 0.0348(10) 0.0179(7) 0.0298(9) -0.0065(7) 0.0081(8) 0.0007(7)
O2 0.0121(10) 0.0413(13) 0.0417(13) 0.0039(8) 0.0073(9) 0.0035(6)
N1 0.0267(10) 0.0241(9) 0.0183(8) 0.0024(7) 0.0063(8) 0.0029(8)
N2 0.0135(10) 0.0204(8) 0.0184(9) -0.0004(7) 0.0056(8) -0.0004(6)
N3 0.0157(9) 0.0250(9) 0.0221(9) 0.0016(7) 0.0090(7) 0.0001(7)
N4 0.0183(9) 0.0171(8) 0.0170(8) 0.0012(6) 0.0047(7) 0.0016(6)
N5 0.0222(9) 0.0229(9) 0.0195(9) 0.0045(7) 0.0067(7) -0.0015(7)
N6 0.0202(9) 0.0185(8) 0.0159(8) -0.0023(6) 0.0059(7) 0.0010(7)
N7 0.0240(11) 0.0288(9) 0.0149(9) -0.0023(7) 0.0082(8) 0.0005(8)
N8 0.0130(10) 0.0171(9) 0.0201(10) 0.0006(6) 0.0052(8) 0.0010(5)
C1 0.0230(11) 0.0140(9) 0.0217(10) 0.0003(7) 0.0049(8) 0.0021(7)
C2 0.0189(10) 0.0210(10) 0.0276(11) -0.0011(8) 0.0036(9) -0.0051(8)
C3 0.0223(11) 0.0216(10) 0.0281(11) 0.0019(9) 0.0097(9) -0.0045(8)
C4 0.0188(10) 0.0201(9) 0.0199(9) 0.0018(8) 0.0081(8) 0.0030(8)
C5 0.0175(9) 0.0131(8) 0.0159(9) 0.0016(7) 0.0061(7) 0.0019(7)
C6 0.0182(10) 0.0149(8) 0.0191(9) -0.0006(7) 0.0071(8) 0.0017(7)
C7 0.0236(11) 0.0180(9) 0.0217(10) 0.0022(8) 0.0103(9) 0.0018(8)
C8 0.0367(14) 0.0351(13) 0.0176(10) 0.0004(9) 0.0049(10) -0.0029(11)
C9 0.0436(16) 0.0385(14) 0.0224(11) -0.0048(10) 0.0133(11) -0.0044(12)
C10 0.0404(15) 0.0238(11) 0.0270(11) -0.0025(9) 0.0187(11) 0.0008(10)
C11 0.0172(11) 0.0380(14) 0.0299(12) 0.0022(10) 0.0116(9) -0.0019(9)
C12 0.0143(13) 0.057(2) 0.0361(16) 0.0101(12) 0.0060(12) 0.0026(10)
C13 0.0149(12) 0.0385(13) 0.0261(13) 0.0066(10) 0.0050(10) 0.0033(9)
C14 0.0326(14) 0.0234(10) 0.0228(11) 0.0099(10) 0.0015(10) -0.0040(10)
C15 0.0319(13) 0.0193(10) 0.0278(11) 0.0068(9) -0.0032(10) 0.0016(9)
C16 0.0231(12) 0.0180(9) 0.0204(11) -0.0011(9) 0.0013(9) 0.0039(9)
C17 0.0381(14) 0.0370(14) 0.0179(10) -0.0067(10) 0.0100(10) 0.0037(11)
C18 0.0397(15) 0.0313(12) 0.0199(11) -0.0077(10) 0.0017(10) 0.0039(11)
C19 0.0264(12) 0.0212(10) 0.0206(10) -0.0040(8) 0.0015(9) 0.0007(8)
C20 0.0330(14) 0.0310(13) 0.0385(14) -0.0138(11) 0.0195(12) -0.0006(10)
C21 0.0406(15) 0.0287(12) 0.0178(10) -0.0039(9) -0.0011(10) -0.0057(11)
C22 0.0430(18) 0.0211(10) 0.0293(14) -0.0032(11) 0.0079(12) -0.0132(12)
C23 0.061(2) 0.0238(12) 0.0434(17) -0.0083(12) -0.0069(16) 0.0033(13)
B1 0.0213(12) 0.0280(12) 0.0185(10) 0.0012(9) 0.0081(9) -0.0010(9)

loop_
_atom_type_symbol
_atom_type_description
_atom_type_scat_dispersion_real
_atom_type_scat_dispersion_imag
_atom_type_scat_source
C C 0.0033 0.0016 'International Tables Vol C Tables 4.2.6.8 and 6.1.1.4'
H H 0.0000 0.0000 'International Tables Vol C Tables 4.2.6.8 and 6.1.1.4'
B B 0.0013 0.0007 'International Tables Vol C Tables 4.2.6.8 and 6.1.1.4'
N N 0.0061 0.0033 'International Tables Vol C Tables 4.2.6.8 and 6.1.1.4'
O O 0.0106 0.0060 'International Tables Vol C Tables 4.2.6.8 and 6.1.1.4'
P P 0.1023 0.0942 'International Tables Vol C Tables 4.2.6.8 and 6.1.1.4'
W W -0.8490 6.8722 'International Tables Vol C Tables 4.2.6.8 and 6.1.1.4'
Cl Cl 0.1484 0.1585 'International Tables Vol C Tables 4.2.6.8 and 6.1.1.4'

loop_
_geom_angle_atom_site_label_1
_geom_angle_atom_site_label_2
_geom_angle_atom_site_label_3
_geom_angle
N8 W N4 91.28(8)
N8 W N6 96.18(9)
N4 W N6 76.70(7)
N8 W C5 94.36(9)
N4 W C5 159.21(8)
N6 W C5 122.38(7)
N8 W C6 98.80(8)
N4 W C6 159.15(7)
N6 W C6 84.06(8)
C5 W C6 38.33(8)
N8 W N2 176.19(8)
N4 W N2 84.92(7)
N6 W N2 83.20(8)
C5 W N2 89.14(8)
C6 W N2 84.89(8)
N8 W P1 93.13(7)
N4 W P1 80.13(5)
N6 W P1 155.16(5)
C5 W P1 79.60(6)
C6 W P1 117.20(6)
N2 W P1 85.98(6)
C21 P1 C22 98.76(14)
C21 P1 C20 103.23(14)
C22 P1 C20 104.06(16)
C21 P1 W 120.90(9)
C22 P1 W 115.88(11)
C20 P1 W 111.82(9)
C7 N1 C8 110.3(2)
C13 N2 N3 105.9(2)
C13 N2 W 133.44(19)
N3 N2 W 120.64(17)
C11 N3 N2 110.6(2)
C11 N3 B1 129.3(2)
N2 N3 B1 120.1(2)
C16 N4 N5 106.6(2)
C16 N4 W 131.62(18)
N5 N4 W 121.76(15)
C14 N5 N4 108.9(2)
C14 N5 B1 130.4(2)
N4 N5 B1 119.25(19)
C19 N6 N7 106.74(19)
C19 N6 W 132.61(16)
N7 N6 W 120.28(15)
C17 N7 N6 108.9(2)
C17 N7 B1 129.1(2)
N6 N7 B1 120.92(19)
O2 N8 W 177.42(16)
O1 C1 C6 121.9(2)
O1 C1 C2 120.3(2)
C6 C1 C2 117.74(19)
C1 C2 C3 109.1(2)
C2 C3 C4 112.30(19)
C7 C4 C3 110.54(19)
C7 C4 C5 110.88(19)
C3 C4 C5 111.04(18)
C6 C5 C4 119.24(19)
C6 C5 W 70.86(12)
C4 C5 W 121.77(15)
C1 C6 C5 122.1(2)
C1 C6 W 116.18(15)
C5 C6 W 70.81(11)
N1 C7 C10 107.1(2)
N1 C7 C4 122.2(2)
C10 C7 C4 130.7(2)
C9 C8 N1 108.0(2)
C8 C9 C10 107.5(2)
C7 C10 C9 107.1(2)
N3 C11 C12 108.3(2)
C13 C12 C11 104.2(3)
N2 C13 C12 110.9(3)
N5 C14 C15 109.3(2)
C14 C15 C16 104.7(2)
N4 C16 C15 110.5(3)
N7 C17 C18 108.8(2)
C17 C18 C19 105.5(2)
N6 C19 C18 110.1(2)
Cl1 C23 Cl2 109.7(2)
Cl1 C23 Cl3 109.4(2)
Cl2 C23 Cl3 111.46(18)
N3 B1 N5 109.51(19)
N3 B1 N7 109.8(2)
N5 B1 N7 106.2(2)

loop_
_geom_bond_atom_site_label_1
_geom_bond_atom_site_label_2
_geom_bond_distance
W N8 1.777(2)
W N4 2.1947(19)
W N6 2.2051(18)
W C5 2.224(2)
W C6 2.224(2)
W N2 2.242(2)
W P1 2.5151(6)
P1 C21 1.813(3)
P1 C22 1.817(3)
P1 C20 1.818(3)
Cl1 C23 1.733(5)
Cl2 C23 1.742(4)
Cl3 C23 1.743(3)
O1 C1 1.244(3)
O2 N8 1.216(3)
N1 C7 1.364(3)
N1 C8 1.367(3)
N2 C13 1.344(4)
N2 N3 1.362(3)
N3 C11 1.336(3)
N3 B1 1.535(3)
N4 C16 1.345(3)
N4 N5 1.362(3)
N5 C14 1.348(3)
N5 B1 1.538(3)
N6 C19 1.340(3)
N6 N7 1.372(3)
N7 C17 1.352(3)
N7 B1 1.538(4)
C1 C6 1.444(3)
C1 C2 1.510(3)
C2 C3 1.530(4)
C3 C4 1.539(3)
C4 C7 1.488(3)
C4 C5 1.555(3)
C5 C6 1.460(3)
C7 C10 1.388(3)
C8 C9 1.363(4)
C9 C10 1.424(4)
C11 C12 1.396(4)
C12 C13 1.391(4)
C14 C15 1.372(4)
C15 C16 1.385(4)
C17 C18 1.369(4)
C18 C19 1.390(4)
